data_7200404
loop_
_publ_author_name
'Yu, Derrick Ethelbhert C.'
'Matsuda, Masaki'
'Tajima, Hiroyuki'
'Kikuchi, Akira'
'Taketsugu, Tetsuya'
'Hanasaki, Noriaki'
'Naito, Toshio'
'Inabe, Tamotsu'

_publ_section_title
;
 Variable magnetotransport properties in the TPP[Fe(Pc)L2]2 system (TPP
 = tetraphenylphosphonium, Pc = phthalocyaninato, L = CN, Cl, and Br)
;
_journal_issue 6
_journal_name_full 'Journal of Materials Chemistry'
_journal_page_first 718
_journal_paper_doi 10.1039/b814609h
_journal_volume 19
_journal_year 2009
_chemical_formula_moiety 'C88 H52 Br4 Fe2 N16 P '
_chemical_formula_sum 'C88 H52 Br4 Fe2 N16 P'
_chemical_formula_weight 1795.77
_space_group_IT_number 86
_symmetry_cell_setting tetragonal
_symmetry_Int_Tables_number 86
_symmetry_space_group_name_Hall '-P 4bc'
_symmetry_space_group_name_H-M 'P 42/n :2'
_cell_angle_alpha 90.0000
_cell_angle_beta 90.0000
_cell_angle_gamma 90.0000
_cell_formula_units_Z 2
_cell_length_a 21.410(2)
_cell_length_b 21.410(2)
_cell_length_c 7.5777(7)
_cell_measurement_reflns_used 34218
_cell_measurement_temperature 123.1
_cell_measurement_theta_max 27.5
_cell_measurement_theta_min 3.0
_cell_volume 3473.5(6)
_computing_cell_refinement PROCESS-AUTO
_computing_data_collection PROCESS-AUTO
_computing_data_reduction CrystalStructure
_computing_publication_material 'CrystalStructure 3.8'
_computing_structure_refinement CRYSTALS
_computing_structure_solution SIR2004
_diffrn_detector_area_resol_mean 10.00
_diffrn_measured_fraction_theta_full 0.999
_diffrn_measured_fraction_theta_max 0.999
_diffrn_measurement_device_type 'Rigaku RAXIS-RAPID'
_diffrn_measurement_method \w
_diffrn_radiation_type 'Mo K\a'
_diffrn_radiation_wavelength 0.71075
_diffrn_reflns_av_R_equivalents 0.070
_diffrn_reflns_limit_h_max 27
_diffrn_reflns_limit_h_min -26
_diffrn_reflns_limit_k_max 27
_diffrn_reflns_limit_k_min -27
_diffrn_reflns_limit_l_max 9
_diffrn_reflns_limit_l_min -9
_diffrn_reflns_number 31353
_diffrn_reflns_theta_full 27.48
_diffrn_reflns_theta_max 27.48
_exptl_absorpt_coefficient_mu 2.813
_exptl_absorpt_correction_T_max 0.755
_exptl_absorpt_correction_T_min 0.365
_exptl_absorpt_correction_type multi-scan
_exptl_absorpt_process_details
;
Higashi, T. (1995). Program for Absorption Correction.
Rigaku Corporation, Tokyo, Japan.
;
_exptl_crystal_colour green
_exptl_crystal_density_diffrn 1.717
_exptl_crystal_density_method 'not measured'
_exptl_crystal_description needle
_exptl_crystal_F_000 1798.00
_exptl_crystal_size_max 0.60
_exptl_crystal_size_mid 0.10
_exptl_crystal_size_min 0.10
_refine_diff_density_max 1.35
_refine_diff_density_min -1.36
_refine_ls_extinction_method none
_refine_ls_goodness_of_fit_ref 1.007
_refine_ls_hydrogen_treatment refall
_refine_ls_number_parameters 265
_refine_ls_number_reflns 3985
_refine_ls_R_factor_gt 0.0378
_refine_ls_shift/su_max 0.0000
_refine_ls_structure_factor_coef Fsqd
_refine_ls_weighting_details 'w = 1/[0.0010Fo^2^ + 0.5000\s(Fo^2^) + 0.3000]/(4Fo^2^)'
_refine_ls_weighting_scheme calc
_refine_ls_wR_factor_ref 0.1091
_reflns_number_gt 2673
_reflns_number_total 3985
_reflns_threshold_expression F^2^>2.0\s(F^2^)
_cod_data_source_file b814609h.txt
_cod_data_source_block '_TPP[Fe(Pc)Br2]2'
_cod_original_cell_volume 3473.6(6)
_cod_original_sg_symbol_H-M 'P 42/n'
_cod_original_formula_sum 'C88 H52 Br4 Fe2 N16 P '
_cod_database_code 7200404

loop_
_symmetry_equiv_pos_site_id
_symmetry_equiv_pos_as_xyz
1 +X,+Y,+Z
2 -Y,1/2+X,1/2+Z
3 1/2-X,1/2-Y,+Z
4 1/2+Y,-X,1/2+Z
5 -X,-Y,-Z
6 +Y,1/2-X,1/2-Z
7 1/2+X,1/2+Y,-Z
8 1/2-Y,+X,1/2-Z

loop_
_atom_site_label
_atom_site_type_symbol
_atom_site_fract_x
_atom_site_fract_y
_atom_site_fract_z
_atom_site_U_iso_or_equiv
_atom_site_adp_type
_atom_site_occupancy
_atom_site_symmetry_multiplicity
_atom_site_calc_flag
_atom_site_refinement_flags
_atom_site_disorder_assembly
_atom_site_disorder_group
Br(1) Br -0.05605(2) -0.09304(2) -0.09372(5) 0.02338(9) Uani 1.00 1 d . . .
Fe(1) Fe 0.0000 0.0000 0.0000 0.01070(14) Uani 1.00 2 d S . .
P(1) P 0.2500 0.2500 0.2500 0.0141(2) Uani 1.00 4 d S . .
N(1) N -0.04226(12) 0.05146(12) -0.1693(3) 0.0157(6) Uani 1.00 1 d . . .
N(2) N -0.13741(12) 0.07686(12) -0.0113(3) 0.0161(6) Uani 1.00 1 d . . .
N(3) N -0.06770(12) 0.01238(12) 0.1644(3) 0.0157(6) Uani 1.00 1 d . . .
N(4) N -0.03500(12) -0.05546(13) 0.4025(3) 0.0169(6) Uani 1.00 1 d . . .
C(1) C -0.01856(15) 0.07088(15) -0.3299(4) 0.0161(7) Uani 1.00 1 d . . .
C(2) C -0.06202(15) 0.11441(15) -0.4148(4) 0.0157(7) Uani 1.00 1 d . . .
C(3) C -0.05936(15) 0.14657(15) -0.5732(4) 0.0183(8) Uani 1.00 1 d . . .
C(4) C -0.10994(17) 0.18362(16) -0.6164(4) 0.0210(8) Uani 1.00 1 d . . .
C(5) C -0.16163(15) 0.18896(16) -0.5036(4) 0.0204(8) Uani 1.00 1 d . . .
C(6) C -0.16349(15) 0.15722(15) -0.3426(4) 0.0177(8) Uani 1.00 1 d . . .
C(7) C -0.11315(15) 0.11977(14) -0.3016(4) 0.0156(7) Uani 1.00 1 d . . .
C(8) C -0.09929(15) 0.08095(15) -0.1481(4) 0.0158(7) Uani 1.00 1 d . . .
C(9) C -0.12236(15) 0.04384(15) 0.1308(4) 0.0150(7) Uani 1.00 1 d . . .
C(10) C -0.16584(15) 0.03523(15) 0.2771(4) 0.0157(7) Uani 1.00 1 d . . .
C(11) C -0.22685(15) 0.05536(15) 0.3020(4) 0.0172(7) Uani 1.00 1 d . . .
C(12) C -0.25686(15) 0.03595(16) 0.4547(4) 0.0196(8) Uani 1.00 1 d . . .
C(13) C -0.22641(16) -0.00253(16) 0.5799(4) 0.0202(8) Uani 1.00 1 d . . .
C(14) C -0.16556(16) -0.02227(15) 0.5535(4) 0.0185(8) Uani 1.00 1 d . . .
C(15) C -0.13605(15) -0.00310(15) 0.3990(4) 0.0167(7) Uani 1.00 1 d . . .
C(16) C -0.07453(15) -0.01688(14) 0.3249(4) 0.0153(7) Uani 1.00 1 d . . .
C(17) C 0.18578(15) 0.23275(15) 0.3937(4) 0.0167(7) Uani 1.00 1 d . . .
C(18) C 0.13149(16) 0.26777(17) 0.3926(4) 0.0221(8) Uani 1.00 1 d . . .
C(19) C 0.08477(17) 0.25547(19) 0.5148(5) 0.0272(9) Uani 1.00 1 d . . .
C(20) C 0.09205(18) 0.20797(18) 0.6373(4) 0.0267(9) Uani 1.00 1 d . . .
C(21) C 0.14679(18) 0.17324(18) 0.6411(4) 0.0255(9) Uani 1.00 1 d . . .
C(22) C 0.19372(17) 0.18553(16) 0.5214(4) 0.0211(8) Uani 1.00 1 d . . .
H(1) H -0.0237 0.1442 -0.6473 0.022 Uiso 1.00 1 c R . .
H(2) H -0.1103 0.2048 -0.7265 0.025 Uiso 1.00 1 c R . .
H(3) H -0.1958 0.2145 -0.5378 0.024 Uiso 1.00 1 c R . .
H(4) H -0.1974 0.1623 -0.2630 0.021 Uiso 1.00 1 c R . .
H(5) H -0.2468 0.0822 0.2196 0.021 Uiso 1.00 1 c R . .
H(6) H -0.2989 0.0482 0.4750 0.024 Uiso 1.00 1 c R . .
H(7) H -0.2481 -0.0154 0.6831 0.024 Uiso 1.00 1 c R . .
H(8) H -0.1443 -0.0472 0.6381 0.022 Uiso 1.00 1 c R . .
H(9) H 0.1259 0.2999 0.3074 0.027 Uiso 1.00 1 c R . .
H(10) H 0.0475 0.2796 0.5142 0.033 Uiso 1.00 1 c R . .
H(11) H 0.0595 0.1991 0.7188 0.032 Uiso 1.00 1 c R . .
H(12) H 0.1522 0.1405 0.7243 0.031 Uiso 1.00 1 c R . .
H(13) H 0.2319 0.1630 0.5258 0.025 Uiso 1.00 1 c R . .

loop_
_atom_site_aniso_label
_atom_site_aniso_U_11
_atom_site_aniso_U_22
_atom_site_aniso_U_33
_atom_site_aniso_U_12
_atom_site_aniso_U_13
_atom_site_aniso_U_23
Br(1) 0.02121(19) 0.02139(19) 0.0276(2) 0.00032(14) -0.00011(15) -0.00110(15)
Fe(1) 0.0090(2) 0.0111(3) 0.0121(2) 0.0015(2) 0.0015(2) 0.0018(2)
P(1) 0.0134(4) 0.0134(4) 0.0157(7) 0.0000 0.0000 0.0000
N(1) 0.0123(12) 0.0180(13) 0.0167(13) 0.0015(10) 0.0023(11) 0.0027(11)
N(2) 0.0129(12) 0.0179(13) 0.0176(13) 0.0017(10) 0.0038(11) 0.0017(11)
N(3) 0.0160(13) 0.0144(13) 0.0168(13) 0.0004(10) -0.0005(11) 0.0018(11)
N(4) 0.0151(13) 0.0179(13) 0.0177(14) 0.0005(11) 0.0036(11) 0.0035(11)
C(1) 0.0158(15) 0.0144(15) 0.0181(16) -0.0011(12) 0.0016(13) 0.0009(13)
C(2) 0.0148(15) 0.0128(14) 0.0195(16) 0.0006(11) 0.0017(13) 0.0004(13)
C(3) 0.0168(15) 0.0191(16) 0.0189(16) -0.0006(13) 0.0040(13) 0.0011(14)
C(4) 0.0258(17) 0.0195(16) 0.0176(16) -0.0010(14) 0.0007(14) 0.0044(14)
C(5) 0.0184(16) 0.0188(16) 0.0241(17) 0.0038(13) -0.0032(15) 0.0047(15)
C(6) 0.0171(15) 0.0164(15) 0.0196(16) -0.0006(12) 0.0003(13) 0.0013(13)
C(7) 0.0162(15) 0.0135(14) 0.0170(15) -0.0033(12) 0.0015(13) -0.0012(13)
C(8) 0.0152(15) 0.0129(15) 0.0192(16) 0.0006(12) -0.0002(13) 0.0007(13)
C(9) 0.0111(14) 0.0142(15) 0.0198(16) 0.0007(11) 0.0009(12) -0.0022(12)
C(10) 0.0150(15) 0.0172(15) 0.0149(15) -0.0027(12) 0.0016(13) -0.0024(13)
C(11) 0.0189(16) 0.0155(15) 0.0173(16) 0.0012(12) -0.0006(13) -0.0013(13)
C(12) 0.0134(15) 0.0215(16) 0.0240(18) 0.0005(12) 0.0036(13) -0.0044(14)
C(13) 0.0202(16) 0.0221(17) 0.0185(16) -0.0003(13) 0.0053(14) 0.0011(14)
C(14) 0.0201(16) 0.0162(15) 0.0191(16) 0.0006(13) 0.0025(13) 0.0011(13)
C(15) 0.0163(15) 0.0142(14) 0.0196(16) -0.0002(12) 0.0029(13) -0.0001(13)
C(16) 0.0159(15) 0.0137(15) 0.0164(15) 0.0002(11) 0.0014(12) 0.0002(12)
C(17) 0.0143(14) 0.0185(16) 0.0174(16) -0.0007(12) 0.0009(13) -0.0030(13)
C(18) 0.0224(17) 0.0235(17) 0.0206(17) 0.0024(14) -0.0026(14) -0.0015(15)
C(19) 0.0176(16) 0.037(2) 0.0269(19) 0.0064(15) 0.0011(15) -0.0050(17)
C(20) 0.0226(18) 0.036(2) 0.0212(18) -0.0066(15) 0.0060(15) -0.0027(16)
C(21) 0.0305(19) 0.0252(19) 0.0207(18) -0.0043(15) 0.0036(15) 0.0014(15)
C(22) 0.0216(17) 0.0190(16) 0.0226(17) 0.0009(13) 0.0008(14) 0.0007(14)

loop_
_atom_type_symbol
_atom_type_description
_atom_type_scat_dispersion_real
_atom_type_scat_dispersion_imag
_atom_type_scat_source
C C 0.003 0.002
;
International Tables for Crystallography
(1992, Vol. C, Tables 4.2.6.8 and 6.1.1.4)
;
H H 0.000 0.000
;
International Tables for Crystallography
(1992, Vol. C, Table 6.1.1.4)
;
N N 0.006 0.003
;
International Tables for Crystallography
(1992, Vol. C, Tables 4.2.6.8 and 6.1.1.4)
;
Fe Fe 0.346 0.844
;
International Tables for Crystallography
(1992, Vol. C, Tables 4.2.6.8 and 6.1.1.4)
;
Br Br -0.290 2.459
;
International Tables for Crystallography
(1992, Vol. C, Tables 4.2.6.8 and 6.1.1.4)
;
P P 0.102 0.094
;
International Tables for Crystallography
(1992, Vol. C, Tables 4.2.6.8 and 6.1.1.4)
;

loop_
_geom_angle_atom_site_label_1
_geom_angle_atom_site_label_2
_geom_angle_atom_site_label_3
_geom_angle
_geom_angle_publ_flag
_geom_angle_site_symmetry_1
_geom_angle_site_symmetry_2
_geom_angle_site_symmetry_3
Br(1) Fe(1) Br(1) 180.0000 yes . . 5_555
Br(1) Fe(1) N(1) 92.43(7) yes . . .
Br(1) Fe(1) N(1) 87.57(7) yes . . 5_555
Br(1) Fe(1) N(3) 86.00(7) yes . . .
Br(1) Fe(1) N(3) 94.00(7) yes . . 5_555
Br(1) Fe(1) N(1) 87.57(7) yes 5_555 . .
Br(1) Fe(1) N(1) 92.43(7) yes 5_555 . 5_555
Br(1) Fe(1) N(3) 94.00(7) yes 5_555 . .
Br(1) Fe(1) N(3) 86.00(7) yes 5_555 . 5_555
N(1) Fe(1) N(1) 180.00(15) yes . . 5_555
N(1) Fe(1) N(3) 89.91(11) yes . . .
N(1) Fe(1) N(3) 90.09(11) yes . . 5_555
N(1) Fe(1) N(3) 90.09(11) yes 5_555 . .
N(1) Fe(1) N(3) 89.91(11) yes 5_555 . 5_555
N(3) Fe(1) N(3) 180.00(15) yes . . 5_555
C(17) P(1) C(17) 105.19(14) yes . . 3_555
C(17) P(1) C(17) 111.65(14) yes . . 6_555
C(17) P(1) C(17) 111.65(14) yes . . 8_555
C(17) P(1) C(17) 111.65(14) yes 3_555 . 6_555
C(17) P(1) C(17) 111.65(14) yes 3_555 . 8_555
C(17) P(1) C(17) 105.19(14) yes 6_555 . 8_555
Fe(1) N(1) C(1) 126.0(2) yes . . .
Fe(1) N(1) C(8) 126.9(2) yes . . .
C(1) N(1) C(8) 106.8(2) yes . . .
C(8) N(2) C(9) 121.4(2) yes . . .
Fe(1) N(3) C(9) 126.0(2) yes . . .
Fe(1) N(3) C(16) 126.0(2) yes . . .
C(9) N(3) C(16) 107.2(2) yes . . .
C(1) N(4) C(16) 122.0(2) yes 5_555 . .
N(1) C(1) N(4) 127.8(2) yes . . 5_555
N(1) C(1) C(2) 110.2(2) yes . . .
N(4) C(1) C(2) 122.0(3) yes 5_555 . .
C(1) C(2) C(3) 132.1(3) yes . . .
C(1) C(2) C(7) 106.3(2) yes . . .
C(3) C(2) C(7) 121.6(2) yes . . .
C(2) C(3) C(4) 117.3(3) yes . . .
C(3) C(4) C(5) 121.4(3) yes . . .
C(4) C(5) C(6) 121.0(3) yes . . .
C(5) C(6) C(7) 117.2(3) yes . . .
C(2) C(7) C(6) 121.5(3) yes . . .
C(2) C(7) C(8) 106.5(2) yes . . .
C(6) C(7) C(8) 132.0(3) yes . . .
N(1) C(8) N(2) 127.2(2) yes . . .
N(1) C(8) C(7) 110.3(2) yes . . .
N(2) C(8) C(7) 122.5(2) yes . . .
N(2) C(9) N(3) 128.2(2) yes . . .
N(2) C(9) C(10) 121.9(2) yes . . .
N(3) C(9) C(10) 109.9(2) yes . . .
C(9) C(10) C(11) 131.6(3) yes . . .
C(9) C(10) C(15) 106.7(2) yes . . .
C(11) C(10) C(15) 121.6(3) yes . . .
C(10) C(11) C(12) 117.1(3) yes . . .
C(11) C(12) C(13) 121.4(3) yes . . .
C(12) C(13) C(14) 120.9(3) yes . . .
C(13) C(14) C(15) 117.3(3) yes . . .
C(10) C(15) C(14) 121.6(3) yes . . .
C(10) C(15) C(16) 106.1(2) yes . . .
C(14) C(15) C(16) 132.3(3) yes . . .
N(3) C(16) N(4) 127.6(2) yes . . .
N(3) C(16) C(15) 110.1(2) yes . . .
N(4) C(16) C(15) 122.2(2) yes . . .
P(1) C(17) C(18) 122.0(2) yes . . .
P(1) C(17) C(22) 118.2(2) yes . . .
C(18) C(17) C(22) 119.6(3) yes . . .
C(17) C(18) C(19) 119.9(3) yes . . .
C(18) C(19) C(20) 120.3(3) yes . . .
C(19) C(20) C(21) 120.2(3) yes . . .
C(20) C(21) C(22) 119.9(3) yes . . .
C(17) C(22) C(21) 120.0(3) yes . . .
C(2) C(3) H(1) 121.3 no . . .
C(4) C(3) H(1) 121.4 no . . .
C(3) C(4) H(2) 119.2 no . . .
C(5) C(4) H(2) 119.4 no . . .
C(4) C(5) H(3) 119.3 no . . .
C(6) C(5) H(3) 119.8 no . . .
C(5) C(6) H(4) 121.4 no . . .
C(7) C(6) H(4) 121.4 no . . .
C(10) C(11) H(5) 121.4 no . . .
C(12) C(11) H(5) 121.4 no . . .
C(11) C(12) H(6) 119.4 no . . .
C(13) C(12) H(6) 119.2 no . . .
C(12) C(13) H(7) 119.7 no . . .
C(14) C(13) H(7) 119.4 no . . .
C(13) C(14) H(8) 121.6 no . . .
C(15) C(14) H(8) 121.0 no . . .
C(17) C(18) H(9) 120.1 no . . .
C(19) C(18) H(9) 120.0 no . . .
C(18) C(19) H(10) 119.9 no . . .
C(20) C(19) H(10) 119.8 no . . .
C(19) C(20) H(11) 119.9 no . . .
C(21) C(20) H(11) 119.9 no . . .
C(20) C(21) H(12) 120.8 no . . .
C(22) C(21) H(12) 119.2 no . . .
C(17) C(22) H(13) 119.4 no . . .
C(21) C(22) H(13) 120.5 no . . .

loop_
_geom_bond_atom_site_label_1
_geom_bond_atom_site_label_2
_geom_bond_distance
_geom_bond_publ_flag
_geom_bond_site_symmetry_1
_geom_bond_site_symmetry_2
Br(1) Fe(1) 2.4316(4) yes . .
Fe(1) N(1) 1.918(2) yes . .
Fe(1) N(1) 1.918(2) yes . 5_555
Fe(1) N(3) 1.929(2) yes . .
Fe(1) N(3) 1.929(2) yes . 5_555
P(1) C(17) 1.792(3) yes . .
P(1) C(17) 1.792(3) yes . 3_555
P(1) C(17) 1.792(3) yes . 6_555
P(1) C(17) 1.792(3) yes . 8_555
N(1) C(1) 1.383(4) yes . .
N(1) C(8) 1.384(4) yes . .
N(2) C(8) 1.322(4) yes . .
N(2) C(9) 1.328(4) yes . .
N(3) C(9) 1.374(4) yes . .
N(3) C(16) 1.376(4) yes . .
N(4) C(1) 1.314(4) yes . 5_555
N(4) C(16) 1.321(4) yes . .
C(1) C(2) 1.466(4) yes . .
C(2) C(3) 1.385(4) yes . .
C(2) C(7) 1.396(4) yes . .
C(3) C(4) 1.382(4) yes . .
C(4) C(5) 1.403(4) yes . .
C(5) C(6) 1.397(4) yes . .
C(6) C(7) 1.379(4) yes . .
C(7) C(8) 1.460(4) yes . .
C(9) C(10) 1.459(4) yes . .
C(10) C(11) 1.388(4) yes . .
C(10) C(15) 1.391(4) yes . .
C(11) C(12) 1.387(4) yes . .
C(12) C(13) 1.416(4) yes . .
C(13) C(14) 1.384(4) yes . .
C(14) C(15) 1.392(4) yes . .
C(15) C(16) 1.462(4) yes . .
C(17) C(18) 1.383(4) yes . .
C(17) C(22) 1.410(4) yes . .
C(18) C(19) 1.389(5) yes . .
C(19) C(20) 1.385(5) yes . .
C(20) C(21) 1.388(5) yes . .
C(21) C(22) 1.379(5) yes . .
C(3) H(1) 0.950 no . .
C(4) H(2) 0.950 no . .
C(5) H(3) 0.950 no . .
C(6) H(4) 0.950 no . .
C(11) H(5) 0.950 no . .
C(12) H(6) 0.950 no . .
C(13) H(7) 0.950 no . .
C(14) H(8) 0.950 no . .
C(18) H(9) 0.950 no . .
C(19) H(10) 0.950 no . .
C(20) H(11) 0.950 no . .
C(21) H(12) 0.950 no . .
C(22) H(13) 0.950 no . .

loop_
_geom_torsion_atom_site_label_1
_geom_torsion_atom_site_label_2
_geom_torsion_atom_site_label_3
_geom_torsion_atom_site_label_4
_geom_torsion
_geom_torsion_publ_flag
_geom_torsion_site_symmetry_1
_geom_torsion_site_symmetry_2
_geom_torsion_site_symmetry_3
_geom_torsion_site_symmetry_4
Br(1) Fe(1) N(1) C(1) -100.4(2) ? . . . .
Br(1) Fe(1) N(1) C(8) 86.2(2) ? . . . .
Br(1) Fe(1) N(1) C(1) -79.6(2) ? . . 5_555 5_555
Br(1) Fe(1) N(1) C(8) 93.8(2) ? . . 5_555 5_555
Br(1) Fe(1) N(3) C(9) -87.7(2) ? . . . .
Br(1) Fe(1) N(3) C(16) 81.0(2) ? . . . .
Br(1) Fe(1) N(3) C(9) -92.3(2) ? . . 5_555 5_555
Br(1) Fe(1) N(3) C(16) 99.0(2) ? . . 5_555 5_555
Br(1) Fe(1) N(1) C(1) 79.6(2) ? 5_555 . . .
Br(1) Fe(1) N(1) C(8) -93.8(2) ? 5_555 . . .
Br(1) Fe(1) N(1) C(1) 100.4(2) ? 5_555 . 5_555 5_555
Br(1) Fe(1) N(1) C(8) -86.2(2) ? 5_555 . 5_555 5_555
Br(1) Fe(1) N(3) C(9) 92.3(2) ? 5_555 . . .
Br(1) Fe(1) N(3) C(16) -99.0(2) ? 5_555 . . .
Br(1) Fe(1) N(3) C(9) 87.7(2) ? 5_555 . 5_555 5_555
Br(1) Fe(1) N(3) C(16) -81.0(2) ? 5_555 . 5_555 5_555
N(1) Fe(1) N(3) C(9) 4.7(2) ? . . . .
N(1) Fe(1) N(3) C(16) 173.4(2) ? . . . .
N(3) Fe(1) N(1) C(1) 173.6(2) ? . . . .
N(3) Fe(1) N(1) C(8) 0.2(2) ? . . . .
N(1) Fe(1) N(3) C(9) 175.3(2) ? . . 5_555 5_555
N(1) Fe(1) N(3) C(16) 6.6(2) ? . . 5_555 5_555
N(3) Fe(1) N(1) C(1) -6.4(2) ? 5_555 . . .
N(3) Fe(1) N(1) C(8) -179.8(2) ? 5_555 . . .
N(1) Fe(1) N(3) C(9) -175.3(2) ? 5_555 . . .
N(1) Fe(1) N(3) C(16) -6.6(2) ? 5_555 . . .
N(3) Fe(1) N(1) C(1) 6.4(2) ? . . 5_555 5_555
N(3) Fe(1) N(1) C(8) 179.8(2) ? . . 5_555 5_555
N(1) Fe(1) N(3) C(9) -4.7(2) ? 5_555 . 5_555 5_555
N(1) Fe(1) N(3) C(16) -173.4(2) ? 5_555 . 5_555 5_555
N(3) Fe(1) N(1) C(1) -173.6(2) ? 5_555 . 5_555 5_555
N(3) Fe(1) N(1) C(8) -0.2(2) ? 5_555 . 5_555 5_555
C(17) P(1) C(17) C(18) 119.1(2) ? . . 3_555 3_555
C(17) P(1) C(17) C(22) -55.2(2) ? . . 3_555 3_555
C(17) P(1) C(17) C(18) 119.1(2) ? 3_555 . . .
C(17) P(1) C(17) C(22) -55.2(2) ? 3_555 . . .
C(17) P(1) C(17) C(18) 119.7(2) ? . . 6_555 6_555
C(17) P(1) C(17) C(22) -66.1(3) ? . . 6_555 6_555
C(17) P(1) C(17) C(18) -2.2(3) ? 6_555 . . .
C(17) P(1) C(17) C(22) -176.5(2) ? 6_555 . . .
C(17) P(1) C(17) C(18) 2.2(3) ? . . 8_555 8_555
C(17) P(1) C(17) C(22) 176.5(2) ? . . 8_555 8_555
C(17) P(1) C(17) C(18) -119.7(2) ? 8_555 . . .
C(17) P(1) C(17) C(22) 66.1(2) ? 8_555 . . .
C(17) P(1) C(17) C(18) 2.2(3) ? 3_555 . 6_555 6_555
C(17) P(1) C(17) C(22) 176.5(2) ? 3_555 . 6_555 6_555
C(17) P(1) C(17) C(18) -119.7(2) ? 6_555 . 3_555 3_555
C(17) P(1) C(17) C(22) 66.1(2) ? 6_555 . 3_555 3_555
C(17) P(1) C(17) C(18) 119.7(2) ? 3_555 . 8_555 8_555
C(17) P(1) C(17) C(22) -66.1(3) ? 3_555 . 8_555 8_555
C(17) P(1) C(17) C(18) -2.2(3) ? 8_555 . 3_555 3_555
C(17) P(1) C(17) C(22) -176.5(2) ? 8_555 . 3_555 3_555
C(17) P(1) C(17) C(18) -119.1(2) ? 6_555 . 8_555 8_555
C(17) P(1) C(17) C(22) 55.2(2) ? 6_555 . 8_555 8_555
C(17) P(1) C(17) C(18) -119.1(2) ? 8_555 . 6_555 6_555
C(17) P(1) C(17) C(22) 55.2(2) ? 8_555 . 6_555 6_555
Fe(1) N(1) C(1) C(2) -174.6(2) ? . . . .
Fe(1) N(1) C(1) N(4) 4.3(4) ? . . . 5_555
Fe(1) N(1) C(8) N(2) -3.9(4) ? . . . .
Fe(1) N(1) C(8) C(7) 175.5(2) ? . . . .
C(1) N(1) C(8) N(2) -178.4(3) ? . . . .
C(1) N(1) C(8) C(7) 1.0(3) ? . . . .
C(8) N(1) C(1) C(2) -0.0(3) ? . . . .
C(8) N(1) C(1) N(4) 178.8(3) ? . . . 5_555
C(8) N(2) C(9) N(3) 3.0(5) ? . . . .
C(8) N(2) C(9) C(10) -175.4(2) ? . . . .
C(9) N(2) C(8) N(1) 2.9(5) ? . . . .
C(9) N(2) C(8) C(7) -176.4(2) ? . . . .
Fe(1) N(3) C(9) N(2) -7.2(4) ? . . . .
Fe(1) N(3) C(9) C(10) 171.4(2) ? . . . .
Fe(1) N(3) C(16) N(4) 4.7(4) ? . . . .
Fe(1) N(3) C(16) C(15) -171.1(2) ? . . . .
C(9) N(3) C(16) N(4) 175.2(3) ? . . . .
C(9) N(3) C(16) C(15) -0.7(3) ? . . . .
C(16) N(3) C(9) N(2) -177.7(3) ? . . . .
C(16) N(3) C(9) C(10) 0.9(3) ? . . . .
C(1) N(4) C(16) N(3) 0.1(4) ? 5_555 . . .
C(1) N(4) C(16) C(15) 175.5(3) ? 5_555 . . .
C(16) N(4) C(1) N(1) -0.3(5) ? . . 5_555 5_555
C(16) N(4) C(1) C(2) -179.1(3) ? . . 5_555 5_555
N(1) C(1) C(2) C(3) 179.4(3) ? . . . .
N(1) C(1) C(2) C(7) -1.0(3) ? . . . .
N(4) C(1) C(2) C(3) 0.4(5) ? 5_555 . . .
N(4) C(1) C(2) C(7) -179.9(2) ? 5_555 . . .
C(1) C(2) C(3) C(4) 178.6(3) ? . . . .
C(1) C(2) C(7) C(6) -179.5(2) ? . . . .
C(1) C(2) C(7) C(8) 1.5(3) ? . . . .
C(3) C(2) C(7) C(6) 0.2(4) ? . . . .
C(3) C(2) C(7) C(8) -178.8(3) ? . . . .
C(7) C(2) C(3) C(4) -1.0(4) ? . . . .
C(2) C(3) C(4) C(5) 0.6(5) ? . . . .
C(3) C(4) C(5) C(6) 0.5(5) ? . . . .
C(4) C(5) C(6) C(7) -1.2(4) ? . . . .
C(5) C(6) C(7) C(2) 0.9(4) ? . . . .
C(5) C(6) C(7) C(8) 179.6(3) ? . . . .
C(2) C(7) C(8) N(1) -1.6(3) ? . . . .
C(2) C(7) C(8) N(2) 177.8(2) ? . . . .
C(6) C(7) C(8) N(1) 179.5(3) ? . . . .
C(6) C(7) C(8) N(2) -1.0(5) ? . . . .
N(2) C(9) C(10) C(11) 1.5(5) ? . . . .
N(2) C(9) C(10) C(15) 177.9(2) ? . . . .
N(3) C(9) C(10) C(11) -177.2(3) ? . . . .
N(3) C(9) C(10) C(15) -0.8(3) ? . . . .
C(9) C(10) C(11) C(12) 176.5(3) ? . . . .
C(9) C(10) C(15) C(14) -178.0(3) ? . . . .
C(9) C(10) C(15) C(16) 0.3(3) ? . . . .
C(11) C(10) C(15) C(14) -1.1(5) ? . . . .
C(11) C(10) C(15) C(16) 177.2(2) ? . . . .
C(15) C(10) C(11) C(12) 0.4(4) ? . . . .
C(10) C(11) C(12) C(13) 0.3(4) ? . . . .
C(11) C(12) C(13) C(14) -0.3(5) ? . . . .
C(12) C(13) C(14) C(15) -0.4(4) ? . . . .
C(13) C(14) C(15) C(10) 1.1(4) ? . . . .
C(13) C(14) C(15) C(16) -176.8(3) ? . . . .
C(10) C(15) C(16) N(3) 0.2(3) ? . . . .
C(10) C(15) C(16) N(4) -175.9(2) ? . . . .
C(14) C(15) C(16) N(3) 178.3(3) ? . . . .
C(14) C(15) C(16) N(4) 2.2(5) ? . . . .
P(1) C(17) C(18) C(19) -175.4(2) ? . . . .
P(1) C(17) C(22) C(21) 176.3(2) ? . . . .
C(18) C(17) C(22) C(21) 1.9(5) ? . . . .
C(22) C(17) C(18) C(19) -1.2(5) ? . . . .
C(17) C(18) C(19) C(20) -0.4(5) ? . . . .
C(18) C(19) C(20) C(21) 1.5(5) ? . . . .
C(19) C(20) C(21) C(22) -0.8(5) ? . . . .
C(20) C(21) C(22) C(17) -0.9(5) ? . . . .
